data_4026092
loop_
_publ_author_name
'Victoria L. Paddock'
'Robert J. Phipps'
'Almudena Conde-Angulo'
'Araceli Blanco-Martin'
'Carles Gir\'o-Ma\~nas'
'Laetitia J. Martin'
'Andrew J. P. White'
'Alan C. Spivey'

_publ_section_title
;
 (\+-)-trans,cis-4-Hydroxy-5,6-di-O-isopropylidenecyclohex-2-ene-1-one:
 Synthesis and Facile Dimerization to Decahydrodibenzofurans
;
_journal_name_full 'Journal of Organic Chemistry'
_journal_page_first 1483
_journal_page_last 1486
_journal_paper_doi 10.1021/jo102314w
_journal_volume 76
_journal_year 2011
_chemical_formula_moiety 'C18 H24 O8'
_chemical_formula_sum 'C18 H24 O8'
_chemical_formula_weight 368.37
_chemical_name_systematic
; 
 ? 
;
_space_group_IT_number 29
_symmetry_cell_setting orthorhombic
_symmetry_space_group_name_Hall 'P 2c -2ac'
_symmetry_space_group_name_H-M 'P c a 21'
_atom_sites_solution_hydrogens geom
_atom_sites_solution_primary direct
_atom_sites_solution_secondary difmap
_audit_creation_method SHELXL-97
_cell_angle_alpha 90.00
_cell_angle_beta 90.00
_cell_angle_gamma 90.00
_cell_formula_units_Z 8
_cell_length_a 13.3473(10)
_cell_length_b 14.7931(14)
_cell_length_c 17.9988(19)
_cell_measurement_reflns_used 23456
_cell_measurement_temperature 173(2)
_cell_measurement_theta_max 69.3728
_cell_measurement_theta_min 2.9848
_cell_volume 3553.8(6)
_computing_cell_refinement 'CrysAlis RED, Oxford Diffraction Ltd'
_computing_data_collection 'CrysAlis CCD, Oxford Diffraction Ltd'
_computing_data_reduction 'CrysAlis RED, Oxford Diffraction Ltd'
_computing_molecular_graphics 'Bruker SHELXTL'
_computing_publication_material 'Bruker SHELXTL'
_computing_structure_refinement 'SHELXL-97 (Sheldrick, 1997)'
_computing_structure_solution 'SHELXS-97 (Sheldrick, 1990)'
_diffrn_ambient_temperature 173(2)
_diffrn_detector_area_resol_mean 8.2556
_diffrn_measured_fraction_theta_full 0.987
_diffrn_measured_fraction_theta_max 0.987
_diffrn_measurement_device_type 'OD Xcalibur PX Ultra'
_diffrn_measurement_method 'omega scans'
_diffrn_radiation_monochromator graphite
_diffrn_radiation_source 'Enhance Ultra (Cu) X-ray Source'
_diffrn_radiation_type CuK\a
_diffrn_radiation_wavelength 1.54248
_diffrn_reflns_av_R_equivalents 0.0385
_diffrn_reflns_av_sigmaI/netI 0.0200
_diffrn_reflns_limit_h_max 16
_diffrn_reflns_limit_h_min -14
_diffrn_reflns_limit_k_max 16
_diffrn_reflns_limit_k_min -17
_diffrn_reflns_limit_l_max 21
_diffrn_reflns_limit_l_min -21
_diffrn_reflns_number 30716
_diffrn_reflns_theta_full 69.60
_diffrn_reflns_theta_max 69.60
_diffrn_reflns_theta_min 2.99
_exptl_absorpt_coefficient_mu 0.915
_exptl_absorpt_correction_T_max 0.895
_exptl_absorpt_correction_T_min 0.871
_exptl_absorpt_correction_type analytical
_exptl_absorpt_process_details
; 
CrysAlis RED, Oxford Diffraction Ltd., 
Version 1.171.29.6 (release 02-03-2006 CrysAlis171 .NET) 
(compiled Mar  2 2006,16:42:47) 
Analytical numeric absorption correction using a multifaceted crystal 
model based on expressions derived by R.C. Clark & J.S. Reid. 
(Clark, R. C. & Reid, J. S. (1995). Acta Cryst. A51, 887-897) 
;
_exptl_crystal_colour Colourless
_exptl_crystal_density_diffrn 1.377
_exptl_crystal_description prisms
_exptl_crystal_F_000 1568
_exptl_crystal_size_max 0.17
_exptl_crystal_size_mid 0.17
_exptl_crystal_size_min 0.16
_refine_diff_density_max 0.525
_refine_diff_density_min -0.277
_refine_diff_density_rms 0.067
_refine_ls_abs_structure_details 'Flack H D (1983), Acta Cryst. A39, 876-881, 2975 Friedel pairs'
_refine_ls_abs_structure_Flack 0.26(13)
_refine_ls_extinction_method none
_refine_ls_goodness_of_fit_ref 1.024
_refine_ls_hydrogen_treatment mixed
_refine_ls_matrix_type full
_refine_ls_number_parameters 477
_refine_ls_number_reflns 6380
_refine_ls_number_restraints 3
_refine_ls_restrained_S_all 1.024
_refine_ls_R_factor_all 0.0501
_refine_ls_R_factor_gt 0.0478
_refine_ls_shift/su_max 0.000
_refine_ls_shift/su_mean 0.000
_refine_ls_structure_factor_coef Fsqd
_refine_ls_weighting_details 'calc w=1/[\s^2^(Fo^2^)+(0.1047P)^2^+0.0000P] where P=(Fo^2^+2Fc^2^)/3'
_refine_ls_weighting_scheme calc
_refine_ls_wR_factor_gt 0.1204
_refine_ls_wR_factor_ref 0.1224
_reflns_number_gt 5848
_reflns_number_total 6380
_reflns_threshold_expression >2sigma(I)
_cod_data_source_file jo102314w_si_002_2.cif
_cod_data_source_block 8
_cod_database_code 4026092

loop_
_symmetry_equiv_pos_as_xyz
'x, y, z'
'-x, -y, z+1/2'
'x+1/2, -y, z'
'-x+1/2, y, z+1/2'

loop_
_atom_site_label
_atom_site_type_symbol
_atom_site_fract_x
_atom_site_fract_y
_atom_site_fract_z
_atom_site_U_iso_or_equiv
_atom_site_adp_type
_atom_site_occupancy
_atom_site_symmetry_multiplicity
_atom_site_calc_flag
_atom_site_refinement_flags
O1 O 0.44892(11) 0.64231(9) 0.48962(8) 0.0263(3) Uani 1 1 d .
C2 C 0.47524(15) 0.57947(13) 0.43110(11) 0.0234(4) Uani 1 1 d .
H2A H 0.4200 0.5774 0.3936 0.028 Uiso 1 1 calc R
C3 C 0.48607(16) 0.48691(14) 0.46747(12) 0.0250(4) Uani 1 1 d .
H3A H 0.4335 0.4791 0.5065 0.030 Uiso 1 1 calc R
O4 O 0.47438(11) 0.41933(9) 0.41152(8) 0.0265(3) Uani 1 1 d .
C5 C 0.51408(16) 0.33763(14) 0.44152(12) 0.0287(4) Uani 1 1 d .
O6 O 0.58927(12) 0.36493(9) 0.49423(9) 0.0331(3) Uani 1 1 d .
C7 C 0.58872(16) 0.46097(13) 0.49907(12) 0.0266(4) Uani 1 1 d .
H7A H 0.5934 0.4801 0.5522 0.032 Uiso 1 1 calc R
C8 C 0.67335(16) 0.50306(13) 0.45477(13) 0.0276(5) Uani 1 1 d .
O8 O 0.74282(13) 0.45964(10) 0.43058(12) 0.0446(4) Uani 1 1 d .
C9 C 0.66221(14) 0.60359(14) 0.44339(12) 0.0279(4) Uani 1 1 d .
H9A H 0.7223 0.6279 0.4180 0.034 Uiso 1 1 calc R
H9B H 0.6555 0.6343 0.4920 0.034 Uiso 1 1 calc R
C10 C 0.56851(14) 0.62118(13) 0.39585(11) 0.0231(4) Uani 1 1 d .
H10A H 0.5782 0.5983 0.3441 0.028 Uiso 1 1 calc R
C11 C 0.53986(14) 0.72155(13) 0.39539(11) 0.0226(4) Uani 1 1 d .
H11A H 0.6010 0.7581 0.4067 0.027 Uiso 1 1 calc R
C12 C 0.49559(14) 0.75446(13) 0.32262(12) 0.0232(4) Uani 1 1 d .
O12 O 0.50007(12) 0.71320(10) 0.26476(8) 0.0319(3) Uani 1 1 d .
C13 C 0.44843(15) 0.84854(13) 0.32654(11) 0.0255(4) Uani 1 1 d .
H13A H 0.4124 0.8635 0.2794 0.031 Uiso 1 1 calc R
O14 O 0.52848(12) 0.91028(10) 0.33965(9) 0.0336(4) Uani 1 1 d .
C15 C 0.49432(19) 0.97553(15) 0.39272(13) 0.0333(5) Uani 1 1 d .
O16 O 0.43072(14) 0.92417(9) 0.44032(9) 0.0357(4) Uani 1 1 d .
C17 C 0.37908(15) 0.86044(13) 0.39477(11) 0.0270(4) Uani 1 1 d .
H17A H 0.3128 0.8855 0.3790 0.032 Uiso 1 1 calc R
C18 C 0.36429(15) 0.77291(13) 0.43815(11) 0.0256(4) Uani 1 1 d .
H18A H 0.3219 0.7844 0.4830 0.031 Uiso 1 1 calc R
C19 C 0.46413(15) 0.73212(13) 0.46126(11) 0.0234(4) Uani 1 1 d .
H19A H 0.4950 0.7705 0.5008 0.028 Uiso 1 1 calc R
C20 C 0.43482(19) 0.28352(16) 0.48169(16) 0.0409(6) Uani 1 1 d .
H20A H 0.4061 0.3201 0.5217 0.061 Uiso 1 1 calc R
H20B H 0.4651 0.2289 0.5027 0.061 Uiso 1 1 calc R
H20C H 0.3819 0.2665 0.4467 0.061 Uiso 1 1 calc R
C21 C 0.56206(18) 0.28537(16) 0.37899(14) 0.0358(5) Uani 1 1 d .
H21A H 0.6130 0.3230 0.3549 0.054 Uiso 1 1 calc R
H21B H 0.5108 0.2685 0.3425 0.054 Uiso 1 1 calc R
H21C H 0.5935 0.2306 0.3989 0.054 Uiso 1 1 calc R
C22 C 0.5834(2) 1.00692(18) 0.43680(19) 0.0557(8) Uani 1 1 d .
H22A H 0.6163 0.9547 0.4598 0.084 Uiso 1 1 calc R
H22B H 0.5613 1.0488 0.4756 0.084 Uiso 1 1 calc R
H22C H 0.6308 1.0377 0.4038 0.084 Uiso 1 1 calc R
C23 C 0.4369(2) 1.05032(16) 0.35499(15) 0.0417(6) Uani 1 1 d .
H23A H 0.3788 1.0248 0.3291 0.063 Uiso 1 1 calc R
H23B H 0.4805 1.0808 0.3190 0.063 Uiso 1 1 calc R
H23C H 0.4141 1.0940 0.3923 0.063 Uiso 1 1 calc R
O24 O 0.31233(11) 0.71571(10) 0.38758(8) 0.0301(3) Uani 1 1 d D
H24 H 0.287(2) 0.6710(14) 0.4158(15) 0.053(9) Uiso 1 1 d D
O1' O 0.31282(10) 0.13789(9) 0.10543(7) 0.0251(3) Uani 1 1 d .
C2' C 0.28387(15) 0.07799(12) 0.16540(11) 0.0222(4) Uani 1 1 d .
H2'A H 0.3383 0.0768 0.2036 0.027 Uiso 1 1 calc R
C3' C 0.27298(14) -0.01571(14) 0.13150(12) 0.0236(4) Uani 1 1 d .
H3'A H 0.3260 -0.0252 0.0930 0.028 Uiso 1 1 calc R
O4' O 0.28344(11) -0.08127(8) 0.18898(8) 0.0256(3) Uani 1 1 d .
C5' C 0.24319(15) -0.16408(13) 0.16020(11) 0.0255(4) Uani 1 1 d .
O6' O 0.16703(11) -0.13704(9) 0.10693(8) 0.0302(3) Uani 1 1 d .
C7' C 0.17035(15) -0.04166(13) 0.09975(11) 0.0262(4) Uani 1 1 d .
H7'A H 0.1672 -0.0248 0.0460 0.031 Uiso 1 1 calc R
C8' C 0.08514(15) 0.00361(14) 0.14130(13) 0.0281(5) Uani 1 1 d .
O8' O 0.01451(12) -0.03749(10) 0.16583(11) 0.0406(4) Uani 1 1 d .
C9' C 0.09798(14) 0.10439(14) 0.14988(13) 0.0285(4) Uani 1 1 d .
H9'A H 0.0379 0.1308 0.1737 0.034 Uiso 1 1 calc R
H9'B H 0.1067 0.1329 0.1005 0.034 Uiso 1 1 calc R
C10' C 0.19145(14) 0.12167(13) 0.19849(11) 0.0238(4) Uani 1 1 d .
H10B H 0.1802 0.1005 0.2506 0.029 Uiso 1 1 calc R
C11' C 0.22177(14) 0.22179(12) 0.19705(12) 0.0232(4) Uani 1 1 d .
H11B H 0.1609 0.2590 0.1864 0.028 Uiso 1 1 calc R
C12' C 0.26904(14) 0.25530(13) 0.26858(11) 0.0251(4) Uani 1 1 d .
O12' O 0.26571(12) 0.21503(10) 0.32694(9) 0.0329(3) Uani 1 1 d .
C13' C 0.31647(15) 0.34918(13) 0.26300(11) 0.0254(4) Uani 1 1 d .
H13B H 0.3572 0.3631 0.3082 0.030 Uiso 1 1 calc R
O14' O 0.23519(11) 0.41171(9) 0.25508(9) 0.0322(3) Uani 1 1 d .
C15' C 0.26369(18) 0.47480(14) 0.19870(13) 0.0328(5) Uani 1 1 d .
O16' O 0.32050(13) 0.42246(10) 0.14778(9) 0.0354(4) Uani 1 1 d .
C17' C 0.37891(16) 0.36208(13) 0.19153(12) 0.0277(4) Uani 1 1 d .
H17B H 0.4450 0.3903 0.2038 0.033 Uiso 1 1 calc R
C18' C 0.39494(15) 0.27377(13) 0.14986(12) 0.0277(4) Uani 1 1 d .
H18B H 0.4355 0.2849 0.1040 0.033 Uiso 1 1 calc R
C19' C 0.29494(15) 0.22879(13) 0.12930(11) 0.0239(4) Uani 1 1 d .
H19B H 0.2621 0.2636 0.0883 0.029 Uiso 1 1 calc R
C20' C 0.32290(18) -0.21765(15) 0.11866(14) 0.0350(5) Uani 1 1 d .
H20D H 0.3509 -0.1804 0.0787 0.052 Uiso 1 1 calc R
H20E H 0.2927 -0.2722 0.0974 0.052 Uiso 1 1 calc R
H20F H 0.3764 -0.2349 0.1532 0.052 Uiso 1 1 calc R
C21' C 0.19586(17) -0.21541(15) 0.22264(14) 0.0343(5) Uani 1 1 d .
H21D H 0.1460 -0.1771 0.2473 0.052 Uiso 1 1 calc R
H21E H 0.2475 -0.2331 0.2585 0.052 Uiso 1 1 calc R
H21F H 0.1630 -0.2696 0.2030 0.052 Uiso 1 1 calc R
C22' C 0.1687(2) 0.5062(2) 0.1606(2) 0.0572(8) Uani 1 1 d .
H22D H 0.1325 0.4537 0.1410 0.086 Uiso 1 1 calc R
H22E H 0.1859 0.5470 0.1197 0.086 Uiso 1 1 calc R
H22F H 0.1263 0.5381 0.1965 0.086 Uiso 1 1 calc R
C23' C 0.3254(2) 0.55119(16) 0.23118(16) 0.0426(6) Uani 1 1 d .
H23D H 0.3846 0.5263 0.2560 0.064 Uiso 1 1 calc R
H23E H 0.2848 0.5847 0.2673 0.064 Uiso 1 1 calc R
H23F H 0.3465 0.5920 0.1913 0.064 Uiso 1 1 calc R
O24' O 0.44989(11) 0.21938(10) 0.20035(9) 0.0330(3) Uani 1 1 d D
H24' H 0.474(3) 0.1698(16) 0.178(2) 0.086(12) Uiso 1 1 d D

loop_
_atom_site_aniso_label
_atom_site_aniso_U_11
_atom_site_aniso_U_22
_atom_site_aniso_U_33
_atom_site_aniso_U_23
_atom_site_aniso_U_13
_atom_site_aniso_U_12
O1 0.0337(7) 0.0213(7) 0.0240(7) 0.0006(6) 0.0058(6) 0.0032(5)
C2 0.0256(9) 0.0201(10) 0.0244(10) -0.0023(8) 0.0017(8) 0.0022(7)
C3 0.0297(10) 0.0219(9) 0.0236(10) 0.0001(8) 0.0039(8) -0.0013(8)
O4 0.0308(7) 0.0181(7) 0.0306(7) -0.0002(6) -0.0067(6) 0.0011(5)
C5 0.0317(10) 0.0192(9) 0.0353(11) 0.0018(9) -0.0039(9) 0.0003(8)
O6 0.0421(8) 0.0193(7) 0.0380(8) 0.0029(6) -0.0105(6) 0.0021(6)
C7 0.0368(11) 0.0166(9) 0.0265(10) 0.0023(8) -0.0041(8) 0.0001(7)
C8 0.0283(11) 0.0247(11) 0.0299(11) -0.0017(8) -0.0073(8) 0.0036(8)
O8 0.0306(8) 0.0314(8) 0.0718(13) 0.0001(8) 0.0031(8) 0.0091(7)
C9 0.0248(10) 0.0242(9) 0.0348(11) -0.0003(9) -0.0025(8) 0.0006(8)
C10 0.0244(9) 0.0192(9) 0.0257(9) -0.0009(8) 0.0022(8) 0.0022(7)
C11 0.0246(10) 0.0177(10) 0.0256(10) 0.0014(8) 0.0008(8) 0.0004(7)
C12 0.0229(9) 0.0219(10) 0.0250(10) 0.0028(8) 0.0030(7) -0.0020(7)
O12 0.0409(8) 0.0301(8) 0.0247(8) -0.0042(6) 0.0027(6) 0.0022(6)
C13 0.0310(10) 0.0214(10) 0.0241(9) 0.0018(8) -0.0009(8) 0.0021(7)
O14 0.0358(8) 0.0230(7) 0.0421(9) -0.0014(6) 0.0070(7) -0.0027(6)
C15 0.0448(12) 0.0232(11) 0.0319(12) 0.0013(9) 0.0007(9) -0.0023(10)
O16 0.0575(10) 0.0239(7) 0.0257(7) -0.0018(6) 0.0039(7) -0.0047(7)
C17 0.0309(10) 0.0222(10) 0.0278(10) -0.0006(8) 0.0006(8) 0.0048(8)
C18 0.0284(10) 0.0243(9) 0.0242(10) -0.0008(8) 0.0034(8) 0.0015(7)
C19 0.0311(11) 0.0189(10) 0.0204(10) -0.0020(8) -0.0003(8) 0.0021(7)
C20 0.0416(13) 0.0299(12) 0.0511(14) 0.0089(11) 0.0007(11) -0.0050(9)
C21 0.0362(12) 0.0275(11) 0.0438(13) -0.0053(9) -0.0041(10) 0.0061(9)
C22 0.0678(19) 0.0349(14) 0.064(2) 0.0024(13) -0.0268(16) -0.0101(12)
C23 0.0598(16) 0.0252(11) 0.0402(13) 0.0031(10) -0.0030(11) 0.0032(11)
O24 0.0286(7) 0.0272(7) 0.0344(8) 0.0041(6) -0.0022(6) -0.0027(6)
O1' 0.0354(7) 0.0180(7) 0.0218(7) -0.0009(5) 0.0054(5) -0.0020(5)
C2' 0.0246(9) 0.0166(9) 0.0254(9) 0.0006(8) -0.0012(7) -0.0018(7)
C3' 0.0277(10) 0.0209(9) 0.0224(10) 0.0006(8) -0.0010(8) 0.0005(7)
O4' 0.0321(7) 0.0161(7) 0.0286(7) 0.0005(6) -0.0038(6) -0.0011(5)
C5' 0.0309(10) 0.0184(9) 0.0273(10) -0.0023(8) -0.0043(8) 0.0001(8)
O6' 0.0397(8) 0.0186(7) 0.0324(8) -0.0007(6) -0.0122(6) 0.0010(6)
C7' 0.0344(10) 0.0205(10) 0.0237(10) -0.0020(8) -0.0037(8) 0.0000(8)
C8' 0.0260(10) 0.0284(12) 0.0299(11) 0.0004(8) -0.0070(8) 0.0005(8)
O8' 0.0315(8) 0.0281(8) 0.0622(11) -0.0023(8) 0.0033(7) -0.0070(6)
C9' 0.0246(9) 0.0238(10) 0.0370(11) -0.0012(8) -0.0024(8) 0.0005(8)
C10' 0.0239(9) 0.0220(10) 0.0255(9) 0.0009(8) 0.0003(8) -0.0007(7)
C11' 0.0236(9) 0.0185(9) 0.0274(10) -0.0016(8) 0.0020(8) 0.0023(7)
C12' 0.0259(10) 0.0239(10) 0.0255(10) -0.0011(8) 0.0021(8) 0.0014(7)
O12' 0.0442(9) 0.0285(7) 0.0259(8) 0.0025(6) 0.0017(6) -0.0027(6)
C13' 0.0282(10) 0.0219(10) 0.0260(10) -0.0013(8) -0.0014(8) 0.0006(7)
O14' 0.0333(8) 0.0223(7) 0.0408(9) 0.0000(6) 0.0061(6) 0.0042(6)
C15' 0.0438(12) 0.0221(10) 0.0326(11) -0.0008(9) -0.0002(9) 0.0031(9)
O16' 0.0545(10) 0.0236(8) 0.0281(8) 0.0019(6) 0.0042(7) 0.0034(6)
C17' 0.0280(10) 0.0233(10) 0.0317(10) -0.0020(9) 0.0026(8) -0.0033(8)
C18' 0.0279(9) 0.0222(10) 0.0329(11) -0.0014(8) 0.0069(8) -0.0024(8)
C19' 0.0285(9) 0.0192(10) 0.0241(10) 0.0002(8) -0.0001(8) -0.0007(8)
C20' 0.0452(12) 0.0209(10) 0.0389(13) -0.0053(9) 0.0007(10) 0.0058(9)
C21' 0.0355(11) 0.0285(11) 0.0391(12) 0.0079(10) -0.0035(10) -0.0040(8)
C22' 0.0678(19) 0.0391(15) 0.065(2) -0.0043(13) -0.0230(16) 0.0180(13)
C23' 0.0553(15) 0.0245(11) 0.0480(14) -0.0012(11) 0.0013(12) -0.0051(10)
O24' 0.0279(7) 0.0305(8) 0.0405(9) -0.0050(7) -0.0024(6) 0.0047(6)

loop_
_atom_type_symbol
_atom_type_description
_atom_type_scat_dispersion_real
_atom_type_scat_dispersion_imag
_atom_type_scat_source
C C 0.0181 0.0091 'International Tables Vol C Tables 4.2.6.8 and 6.1.1.4'
H H 0.0000 0.0000 'International Tables Vol C Tables 4.2.6.8 and 6.1.1.4'
O O 0.0492 0.0322 'International Tables Vol C Tables 4.2.6.8 and 6.1.1.4'

loop_
_geom_angle_atom_site_label_1
_geom_angle_atom_site_label_2
_geom_angle_atom_site_label_3
_geom_angle
C19 O1 C2 107.50(14)
O1 C2 C3 106.69(16)
O1 C2 C10 103.92(15)
C3 C2 C10 117.64(17)
O4 C3 C2 108.40(17)
O4 C3 C7 100.62(16)
C2 C3 C7 117.97(16)
C5 O4 C3 106.61(16)
O4 C5 O6 105.72(15)
O4 C5 C21 108.05(18)
O6 C5 C21 109.87(18)
O4 C5 C20 111.71(18)
O6 C5 C20 108.75(19)
C21 C5 C20 112.51(19)
C7 O6 C5 108.48(15)
O6 C7 C8 111.95(17)
O6 C7 C3 103.40(15)
C8 C7 C3 111.60(17)
O8 C8 C9 123.4(2)
O8 C8 C7 122.85(18)
C9 C8 C7 113.75(18)
C8 C9 C10 108.81(16)
C2 C10 C11 100.96(15)
C2 C10 C9 111.31(17)
C11 C10 C9 111.70(16)
C12 C11 C10 114.36(16)
C12 C11 C19 111.73(16)
C10 C11 C19 104.69(15)
O12 C12 C11 124.25(18)
O12 C12 C13 121.31(18)
C11 C12 C13 114.36(17)
O14 C13 C12 106.40(15)
O14 C13 C17 104.12(16)
C12 C13 C17 112.72(16)
C13 O14 C15 107.68(16)
O16 C15 O14 103.37(16)
O16 C15 C22 108.6(2)
O14 C15 C22 108.0(2)
O16 C15 C23 111.0(2)
O14 C15 C23 110.85(19)
C22 C15 C23 114.4(2)
C15 O16 C17 107.13(16)
O16 C17 C18 109.24(16)
O16 C17 C13 104.02(16)
C18 C17 C13 112.77(16)
O24 C18 C19 111.47(16)
O24 C18 C17 103.92(15)
C19 C18 C17 111.31(16)
O1 C19 C18 109.88(16)
O1 C19 C11 105.53(15)
C18 C19 C11 113.47(16)
C19' O1' C2' 107.84(14)
O1' C2' C10' 104.44(14)
O1' C2' C3' 106.49(16)
C10' C2' C3' 117.95(16)
O4' C3' C2' 108.64(17)
O4' C3' C7' 100.83(15)
C2' C3' C7' 117.57(16)
C3' O4' C5' 106.39(15)
O4' C5' O6' 105.38(14)
O4' C5' C21' 108.68(17)
O6' C5' C21' 109.86(17)
O4' C5' C20' 111.11(17)
O6' C5' C20' 107.94(17)
C21' C5' C20' 113.55(17)
C7' O6' C5' 108.19(14)
O6' C7' C8' 111.78(17)
O6' C7' C3' 104.07(15)
C8' C7' C3' 112.06(16)
O8' C8' C9' 123.3(2)
O8' C8' C7' 122.97(19)
C9' C8' C7' 113.67(18)
C8' C9' C10' 108.25(16)
C2' C10' C11' 100.97(15)
C2' C10' C9' 111.37(17)
C11' C10' C9' 111.27(16)
C12' C11' C10' 114.23(17)
C12' C11' C19' 112.33(15)
C10' C11' C19' 103.96(15)
O12' C12' C11' 124.14(18)
O12' C12' C13' 121.34(18)
C11' C12' C13' 114.39(16)
O14' C13' C12' 106.22(15)
O14' C13' C17' 104.24(16)
C12' C13' C17' 112.97(16)
C15' O14' C13' 106.89(16)
O16' C15' O14' 104.14(15)
O16' C15' C22' 108.8(2)
O14' C15' C22' 107.4(2)
O16' C15' C23' 111.5(2)
O14' C15' C23' 110.9(2)
C22' C15' C23' 113.6(2)
C15' O16' C17' 106.13(16)
O16' C17' C18' 110.07(17)
O16' C17' C13' 104.05(16)
C18' C17' C13' 112.35(16)
O24' C18' C17' 104.13(17)
O24' C18' C19' 110.97(16)
C17' C18' C19' 111.62(16)
O1' C19' C18' 109.53(15)
O1' C19' C11' 105.99(15)
C18' C19' C11' 112.51(16)

loop_
_geom_bond_atom_site_label_1
_geom_bond_atom_site_label_2
_geom_bond_distance
O1 C19 1.438(2)
O1 C2 1.448(2)
C2 C3 1.525(3)
C2 C10 1.527(3)
C3 O4 1.427(3)
C3 C7 1.532(3)
O4 C5 1.426(2)
C5 O6 1.439(3)
C5 C21 1.508(3)
C5 C20 1.511(3)
O6 C7 1.424(2)
C7 C8 1.516(3)
C8 O8 1.209(3)
C8 C9 1.508(3)
C9 C10 1.538(3)
C10 C11 1.533(3)
C11 C12 1.517(3)
C11 C19 1.566(3)
C12 O12 1.209(3)
C12 C13 1.529(3)
C13 O14 1.425(2)
C13 C17 1.548(3)
O14 C15 1.432(3)
C15 O16 1.425(3)
C15 C22 1.503(4)
C15 C23 1.508(3)
O16 C17 1.427(3)
C17 C18 1.525(3)
C18 O24 1.423(2)
C18 C19 1.521(3)
O1' C19' 1.432(2)
O1' C2' 1.449(2)
C2' C10' 1.515(3)
C2' C3' 1.521(3)
C3' O4' 1.425(2)
C3' C7' 1.533(3)
O4' C5' 1.434(2)
C5' O6' 1.453(2)
C5' C21' 1.496(3)
C5' C20' 1.523(3)
O6' C7' 1.418(3)
C7' C8' 1.517(3)
C8' O8' 1.206(3)
C8' C9' 1.509(3)
C9' C10' 1.545(3)
C10' C11' 1.536(3)
C11' C12' 1.517(3)
C11' C19' 1.566(3)
C12' O12' 1.208(3)
C12' C13' 1.529(3)
C13' O14' 1.433(2)
C13' C17' 1.545(3)
O14' C15' 1.430(3)
C15' O16' 1.419(3)
C15' C22' 1.514(4)
C15' C23' 1.515(3)
O16' C17' 1.423(3)
C17' C18' 1.521(3)
C18' O24' 1.418(3)
C18' C19' 1.537(3)
